data_4036810
loop_
_publ_author_name
'Hua, Guoxiong'
'Du, Junyi'
'Cordes, David B.'
'Slawin, Alexandra M. Z.'
'Woollins, J. Derek'

_publ_section_title
;
 One-Pot Three-Component Condensation Synthesis and Structural Features of
 Organophosphorus-Sulfur Macrocycles.
;
_journal_issue 10
_journal_name_full 'The Journal of organic chemistry'
_journal_page_first 4210
_journal_page_last 4225
_journal_paper_doi 10.1021/acs.joc.6b00573
_journal_volume 81
_journal_year 2016
_chemical_formula_moiety 'C31 H32 Fe2 P2 S6'
_chemical_formula_sum 'C31 H32 Fe2 P2 S6'
_chemical_formula_weight 770.60
_space_group_crystal_system triclinic
_space_group_IT_number 2
_space_group_name_Hall '-P 1'
_space_group_name_H-M_alt 'P -1'
_atom_sites_solution_hydrogens geom
_atom_sites_solution_primary direct
_atom_sites_solution_secondary difmap
_cell_angle_alpha 101(4)
_cell_angle_beta 94(4)
_cell_angle_gamma 99(4)
_cell_formula_units_Z 2
_cell_length_a 7.47(4)
_cell_length_b 12.42(7)
_cell_length_c 17.85(11)
_cell_measurement_reflns_used 8920
_cell_measurement_temperature 125
_cell_measurement_theta_max 25.40
_cell_measurement_theta_min 2.30
_cell_volume 1597(4)
_computing_cell_refinement 'CrystalClear-SM Expert 3.1 b27'
_computing_data_collection 'CrystalClear-SM Expert 3.1 b27 (Rigaku, 20112)'
_computing_data_reduction 'CrystalClear-SM Expert 3.1 b27'
_computing_molecular_graphics 'CrystalStructure 4.1'
_computing_publication_material 'CrystalStructure 4.1 (Rigaku, 2014)'
_computing_structure_refinement 'SHELXL2013 (Sheldrick, 2008)'
_computing_structure_solution 'SIR2004 (Burla, et al., 2005)'
_diffrn_ambient_temperature 125
_diffrn_detector_area_resol_mean 14.222
_diffrn_measured_fraction_theta_full 0.983
_diffrn_measured_fraction_theta_max 0.983
_diffrn_measurement_device_type 'Rigaku Saturn724'
_diffrn_measurement_method \w
_diffrn_radiation_type 'Mo K\a'
_diffrn_radiation_wavelength 0.71075
_diffrn_reflns_av_R_equivalents 0.0930
_diffrn_reflns_Laue_measured_fraction_full 0.983
_diffrn_reflns_Laue_measured_fraction_max 0.983
_diffrn_reflns_limit_h_max 8
_diffrn_reflns_limit_h_min -8
_diffrn_reflns_limit_k_max 13
_diffrn_reflns_limit_k_min -14
_diffrn_reflns_limit_l_max 20
_diffrn_reflns_limit_l_min -21
_diffrn_reflns_number 11225
_diffrn_reflns_point_group_measured_fraction_full 0.983
_diffrn_reflns_point_group_measured_fraction_max 0.983
_diffrn_reflns_theta_full 25.000
_diffrn_reflns_theta_max 25.000
_diffrn_reflns_theta_min 2.337
_diffrn_standards_number 0
_exptl_absorpt_coefficient_mu 1.423
_exptl_absorpt_correction_type none
_exptl_crystal_colour yellow
_exptl_crystal_density_diffrn 1.602
_exptl_crystal_density_method 'not measured'
_exptl_crystal_description plate
_exptl_crystal_F_000 792.00
_exptl_crystal_size_max 0.120
_exptl_crystal_size_mid 0.060
_exptl_crystal_size_min 0.030
_refine_diff_density_max 0.59
_refine_diff_density_min -0.65
_refine_ls_extinction_method none
_refine_ls_goodness_of_fit_ref 1.027
_refine_ls_hydrogen_treatment constr
_refine_ls_number_parameters 370
_refine_ls_number_reflns 5524
_refine_ls_number_restraints 0
_refine_ls_R_factor_all 0.1686
_refine_ls_R_factor_gt 0.0799
_refine_ls_shift/su_max 0.001
_refine_ls_structure_factor_coef Fsqd
_refine_ls_weighting_details 'w = 1/[\s^2^(Fo^2^)+(0.0441P)^2^+4.6083P] where P=(Fo^2^+2Fc^2^)/3'
_refine_ls_weighting_scheme calc
_refine_ls_wR_factor_gt 0.1303
_refine_ls_wR_factor_ref 0.1613
_reflns_number_gt 2991
_reflns_number_total 5524
_reflns_threshold_expression F^2^>2.0\s(F^2^)
_cod_data_source_file 15.cif
_cod_data_source_block HW308-1-1-A
_cod_original_cell_volume 1597(37)
_cod_database_code 4036810
_shelxl_version_number 2014/6

loop_
_space_group_symop_id
_space_group_symop_operation_xyz
1 +X,+Y,+Z
2 -X,-Y,-Z

loop_
_atom_site_label
_atom_site_type_symbol
_atom_site_fract_x
_atom_site_fract_y
_atom_site_fract_z
_atom_site_U_iso_or_equiv
_atom_site_adp_type
_atom_site_occupancy
_atom_site_site_symmetry_order
_atom_site_calc_flag
_atom_site_refinement_flags_posn
_atom_site_refinement_flags_adp
Fe1 Fe -0.08889(17) 0.16364(11) 0.62022(8) 0.0231(4) Uani 1 1 d . .
Fe2 Fe 0.34085(16) 0.35256(11) 1.36084(8) 0.0213(4) Uani 1 1 d . .
S1 S -0.0824(3) -0.01608(19) 0.85233(14) 0.0241(6) Uani 1 1 d . .
S2 S 0.1417(3) 0.24493(19) 0.83910(13) 0.0202(5) Uani 1 1 d . .
S3 S 0.2310(3) -0.0033(2) 0.74135(15) 0.0299(6) Uani 1 1 d . .
S4 S 0.0483(3) 0.50915(19) 1.14913(14) 0.0241(6) Uani 1 1 d . .
S5 S 0.2831(3) 0.29404(19) 1.13031(14) 0.0234(6) Uani 1 1 d . .
S6 S 0.4776(3) 0.5687(2) 1.20909(15) 0.0284(6) Uani 1 1 d . .
P1 P 0.0458(3) 0.07956(19) 0.78143(14) 0.0203(6) Uani 1 1 d . .
P2 P 0.2663(3) 0.4495(2) 1.19648(14) 0.0204(6) Uani 1 1 d . .
C1 C -0.2902(11) 0.0414(8) 0.8759(5) 0.023(2) Uani 1 1 d . .
H1A H -0.3375 0.0701 0.8318 0.028 Uiso 1 1 calc R U
H1B H -0.3848 -0.0189 0.8847 0.028 Uiso 1 1 calc R U
C2 C -0.2537(11) 0.1353(8) 0.9472(5) 0.020(2) Uani 1 1 d . .
C3 C -0.2351(10) 0.2456(8) 0.9404(5) 0.020(2) Uani 1 1 d . .
H3 H -0.2451 0.2631 0.8909 0.024 Uiso 1 1 calc R U
C4 C -0.2016(11) 0.3319(8) 1.0056(5) 0.021(2) Uani 1 1 d . .
H4 H -0.1864 0.4070 0.9996 0.025 Uiso 1 1 calc R U
C5 C -0.1904(11) 0.3094(8) 1.0780(6) 0.027(2) Uani 1 1 d . .
C6 C -0.2152(11) 0.1976(8) 1.0850(5) 0.024(2) Uani 1 1 d . .
H6 H -0.2108 0.1799 1.1345 0.029 Uiso 1 1 calc R U
C7 C -0.2462(11) 0.1121(8) 1.0197(5) 0.025(2) Uani 1 1 d . .
H7 H -0.2624 0.0368 1.0254 0.029 Uiso 1 1 calc R U
C8 C -0.1540(11) 0.4035(7) 1.1483(5) 0.024(2) Uani 1 1 d . .
H8A H -0.1400 0.3710 1.1944 0.029 Uiso 1 1 calc R U
H8B H -0.2618 0.4407 1.1521 0.029 Uiso 1 1 calc R U
C9 C 0.2977(12) 0.3237(8) 1.0344(5) 0.024(2) Uani 1 1 d . .
H9A H 0.1897 0.3542 1.0185 0.029 Uiso 1 1 calc R U
H9B H 0.4083 0.3790 1.0338 0.029 Uiso 1 1 calc R U
C10 C 0.3061(12) 0.2139(7) 0.9802(5) 0.024(2) Uani 1 1 d . .
H10A H 0.4054 0.1802 1.0009 0.028 Uiso 1 1 calc R U
H10B H 0.1902 0.1620 0.9786 0.028 Uiso 1 1 calc R U
C11 C 0.3379(11) 0.2270(8) 0.8997(5) 0.025(2) Uani 1 1 d . .
H11A H 0.3840 0.1605 0.8738 0.030 Uiso 1 1 calc R U
H11B H 0.4353 0.2921 0.9030 0.030 Uiso 1 1 calc R U
C13 C -0.1283(11) 0.0957(8) 0.7125(5) 0.021(2) Uani 1 1 d . .
C14 C -0.2276(11) 0.1859(7) 0.7136(5) 0.022(2) Uani 1 1 d . .
H14 H -0.2127 0.2550 0.7544 0.026 Uiso 1 1 calc R U
C15 C -0.3532(11) 0.1578(8) 0.6466(5) 0.024(2) Uani 1 1 d . .
H15 H -0.4380 0.2064 0.6311 0.029 Uiso 1 1 calc R U
C16 C -0.3337(12) 0.0526(8) 0.6028(6) 0.030(2) Uani 1 1 d . .
H16 H -0.4021 0.0145 0.5521 0.036 Uiso 1 1 calc R U
C17 C -0.1978(11) 0.0126(8) 0.6436(5) 0.024(2) Uani 1 1 d . .
H17 H -0.1537 -0.0593 0.6268 0.028 Uiso 1 1 calc R U
C18 C 0.1832(11) 0.2346(8) 0.6298(6) 0.024(2) Uani 1 1 d . .
H18 H 0.2766 0.2388 0.6737 0.028 Uiso 1 1 calc R U
C19 C 0.0743(13) 0.3134(8) 0.6214(6) 0.033(3) Uani 1 1 d . .
H19 H 0.0750 0.3841 0.6593 0.040 Uiso 1 1 calc R U
C20 C -0.0445(13) 0.2759(8) 0.5514(6) 0.032(3) Uani 1 1 d . .
H20 H -0.1368 0.3166 0.5315 0.039 Uiso 1 1 calc R U
C21 C -0.0070(15) 0.1696(9) 0.5150(7) 0.043(3) Uani 1 1 d . .
H21 H -0.0670 0.1229 0.4650 0.052 Uiso 1 1 calc R U
C22 C 0.1323(13) 0.1436(8) 0.5631(6) 0.032(3) Uani 1 1 d . .
H22 H 0.1865 0.0742 0.5531 0.038 Uiso 1 1 calc R U
C23 C 0.1987(11) 0.4115(7) 1.2830(5) 0.021(2) Uani 1 1 d . .
C24 C 0.0979(10) 0.3023(7) 1.2889(5) 0.020(2) Uani 1 1 d . .
H24 H 0.0635 0.2342 1.2472 0.024 Uiso 1 1 calc R U
C25 C 0.0618(11) 0.3144(8) 1.3668(6) 0.026(2) Uani 1 1 d . .
H25 H 0.0000 0.2539 1.3907 0.031 Uiso 1 1 calc R U
C26 C 0.1360(12) 0.4256(9) 1.4067(6) 0.031(3) Uani 1 1 d . .
H26 H 0.1313 0.4553 1.4625 0.037 Uiso 1 1 calc R U
C27 C 0.2174(12) 0.4863(8) 1.3553(5) 0.024(2) Uani 1 1 d . .
H27 H 0.2769 0.5664 1.3673 0.028 Uiso 1 1 calc R U
C28 C 0.4928(13) 0.2283(8) 1.3403(6) 0.033(3) Uani 1 1 d . .
H28 H 0.4552 0.1543 1.3046 0.039 Uiso 1 1 calc R U
C29 C 0.4669(12) 0.2535(8) 1.4180(6) 0.030(2) Uani 1 1 d . .
H29 H 0.4040 0.1998 1.4469 0.035 Uiso 1 1 calc R U
C30 C 0.5398(12) 0.3660(9) 1.4496(6) 0.033(3) Uani 1 1 d . .
H30 H 0.5405 0.4055 1.5040 0.039 Uiso 1 1 calc R U
C31 C 0.6141(12) 0.4122(9) 1.3886(6) 0.036(3) Uani 1 1 d . .
H31 H 0.6770 0.4905 1.3922 0.044 Uiso 1 1 calc R U
C32 C 0.5819(12) 0.3256(9) 1.3221(6) 0.029(2) Uani 1 1 d . .
H32 H 0.6184 0.3332 1.2702 0.035 Uiso 1 1 calc R U

loop_
_atom_site_aniso_label
_atom_site_aniso_U_11
_atom_site_aniso_U_22
_atom_site_aniso_U_33
_atom_site_aniso_U_23
_atom_site_aniso_U_13
_atom_site_aniso_U_12
Fe1 0.0242(7) 0.0241(8) 0.0221(8) 0.0057(7) 0.0049(6) 0.0049(6)
Fe2 0.0207(7) 0.0212(8) 0.0225(8) 0.0060(7) 0.0016(6) 0.0034(6)
S1 0.0278(13) 0.0194(13) 0.0277(15) 0.0095(12) 0.0052(11) 0.0056(10)
S2 0.0201(12) 0.0204(13) 0.0202(14) 0.0041(11) 0.0013(10) 0.0043(10)
S3 0.0240(13) 0.0300(15) 0.0361(17) 0.0026(13) 0.0019(12) 0.0116(11)
S4 0.0269(13) 0.0186(13) 0.0278(15) 0.0066(12) 0.0011(11) 0.0059(10)
S5 0.0303(13) 0.0178(13) 0.0242(15) 0.0062(11) 0.0073(11) 0.0067(11)
S6 0.0265(13) 0.0219(14) 0.0360(17) 0.0059(13) 0.0083(12) -0.0005(11)
P1 0.0199(12) 0.0184(14) 0.0227(15) 0.0023(12) 0.0009(11) 0.0069(11)
P2 0.0221(12) 0.0198(14) 0.0219(15) 0.0076(12) 0.0047(11) 0.0065(11)
C1 0.021(5) 0.029(6) 0.019(6) 0.004(5) 0.002(4) 0.005(4)
C2 0.016(4) 0.024(5) 0.026(6) 0.010(5) 0.006(4) 0.010(4)
C3 0.008(4) 0.029(6) 0.022(6) 0.004(5) 0.001(4) 0.003(4)
C4 0.020(5) 0.024(5) 0.025(6) 0.014(5) 0.009(4) 0.007(4)
C5 0.012(5) 0.028(6) 0.042(7) 0.012(5) 0.001(4) 0.002(4)
C6 0.023(5) 0.032(6) 0.016(6) 0.007(5) -0.002(4) 0.004(4)
C7 0.026(5) 0.021(6) 0.032(7) 0.016(5) 0.003(5) 0.008(4)
C8 0.019(5) 0.027(6) 0.027(6) 0.005(5) 0.005(4) 0.007(4)
C9 0.021(5) 0.039(6) 0.017(6) 0.015(5) 0.007(4) 0.008(4)
C10 0.021(5) 0.020(5) 0.032(6) 0.012(5) 0.003(4) 0.003(4)
C11 0.019(5) 0.022(5) 0.033(6) 0.002(5) 0.001(4) 0.001(4)
C13 0.014(4) 0.026(5) 0.026(6) 0.013(5) -0.001(4) -0.001(4)
C14 0.021(5) 0.013(5) 0.025(6) -0.006(4) -0.003(4) -0.002(4)
C15 0.011(4) 0.034(6) 0.027(6) 0.007(5) -0.005(4) 0.005(4)
C16 0.028(5) 0.037(7) 0.027(6) 0.010(5) 0.006(5) 0.002(5)
C17 0.022(5) 0.016(5) 0.031(6) 0.010(5) -0.008(4) -0.004(4)
C18 0.012(4) 0.029(6) 0.033(6) 0.011(5) 0.014(4) 0.002(4)
C19 0.038(6) 0.015(5) 0.049(8) 0.013(5) 0.020(6) 0.001(5)
C20 0.030(6) 0.030(6) 0.044(7) 0.021(6) 0.010(5) 0.007(5)
C21 0.058(7) 0.037(7) 0.039(7) 0.020(6) 0.019(6) 0.001(6)
C22 0.038(6) 0.029(6) 0.037(7) 0.013(6) 0.029(5) 0.014(5)
C23 0.021(5) 0.019(5) 0.028(6) 0.010(5) 0.007(4) 0.010(4)
C24 0.013(4) 0.018(5) 0.026(6) 0.003(4) -0.005(4) -0.002(4)
C25 0.021(5) 0.031(6) 0.028(6) 0.017(5) 0.005(4) -0.001(4)
C26 0.029(5) 0.044(7) 0.029(6) 0.022(6) 0.007(5) 0.014(5)
C27 0.030(5) 0.019(5) 0.025(6) 0.007(5) 0.004(4) 0.009(4)
C28 0.037(6) 0.023(6) 0.043(7) 0.007(5) 0.014(5) 0.018(5)
C29 0.034(6) 0.023(6) 0.033(7) 0.012(5) -0.004(5) 0.006(5)
C30 0.022(5) 0.039(7) 0.036(7) 0.005(6) -0.004(5) 0.005(5)
C31 0.025(5) 0.030(6) 0.055(8) 0.014(6) 0.003(5) 0.003(5)
C32 0.021(5) 0.048(7) 0.023(6) 0.006(6) 0.012(4) 0.020(5)

loop_
_atom_type_symbol
_atom_type_description
_atom_type_scat_dispersion_real
_atom_type_scat_dispersion_imag
_atom_type_scat_source
C C 0.0033 0.0016
;
International Tables for Crystallography
(Vol. C, Tables 4.2.6.8 and 6.1.1.4)
;
H H 0.0000 0.0000
;
International Tables for Crystallography
(Vol. C, Table 6.1.1.4)
;
Fe Fe 0.3463 0.8444
;
International Tables for Crystallography
(Vol. C, Tables 4.2.6.8 and 6.1.1.4)
;
P P 0.1023 0.0942
;
International Tables for Crystallography
(Vol. C, Tables 4.2.6.8 and 6.1.1.4)
;
S S 0.1246 0.1234
;
International Tables for Crystallography
(Vol. C, Tables 4.2.6.8 and 6.1.1.4)
;

loop_
_geom_angle_atom_site_label_1
_geom_angle_atom_site_label_2
_geom_angle_atom_site_label_3
_geom_angle
C13 Fe1 C14 41.7(16)
C13 Fe1 C22 120(3)
C14 Fe1 C22 155.6(17)
C13 Fe1 C21 154.9(11)
C14 Fe1 C21 161.8(10)
C22 Fe1 C21 41(2)
C13 Fe1 C20 162.4(13)
C14 Fe1 C20 124(2)
C22 Fe1 C20 69(3)
C21 Fe1 C20 41(2)
C13 Fe1 C19 125(3)
C14 Fe1 C19 107(4)
C22 Fe1 C19 68(3)
C21 Fe1 C19 69(4)
C20 Fe1 C19 41(2)
C13 Fe1 C15 69(3)
C14 Fe1 C15 41(3)
C22 Fe1 C15 162.6(12)
C21 Fe1 C15 125(3)
C20 Fe1 C15 107(3)
C19 Fe1 C15 121(3)
C13 Fe1 C17 42(3)
C14 Fe1 C17 70(3)
C22 Fe1 C17 108(3)
C21 Fe1 C17 119(4)
C20 Fe1 C17 154.0(17)
C19 Fe1 C17 163.8(9)
C15 Fe1 C17 68(3)
C13 Fe1 C18 107(4)
C14 Fe1 C18 119(3)
C22 Fe1 C18 42(2)
C21 Fe1 C18 70(4)
C20 Fe1 C18 69(3)
C19 Fe1 C18 39(3)
C15 Fe1 C18 154.1(12)
C17 Fe1 C18 128(3)
C13 Fe1 C16 69(4)
C14 Fe1 C16 69(4)
C22 Fe1 C16 126(2)
C21 Fe1 C16 107(4)
C20 Fe1 C16 119(3)
C19 Fe1 C16 154.8(17)
C15 Fe1 C16 40.3(18)
C17 Fe1 C16 40(2)
C18 Fe1 C16 164.4(10)
C23 Fe2 C32 109(2)
C23 Fe2 C29 164.4(12)
C32 Fe2 C29 67(3)
C23 Fe2 C27 41(2)
C32 Fe2 C27 127(3)
C29 Fe2 C27 153.4(14)
C23 Fe2 C26 68(2)
C32 Fe2 C26 163.6(10)
C29 Fe2 C26 120(2)
C27 Fe2 C26 40(2)
C23 Fe2 C28 127(2)
C32 Fe2 C28 40(2)
C29 Fe2 C28 39.9(15)
C27 Fe2 C28 164.5(8)
C26 Fe2 C28 154.4(16)
C23 Fe2 C31 120(3)
C32 Fe2 C31 40.8(18)
C29 Fe2 C31 68(3)
C27 Fe2 C31 107(3)
C26 Fe2 C31 125(2)
C28 Fe2 C31 68(3)
C23 Fe2 C30 154.1(13)
C32 Fe2 C30 68.2(18)
C29 Fe2 C30 40(2)
C27 Fe2 C30 118(3)
C26 Fe2 C30 107(2)
C28 Fe2 C30 68(3)
C31 Fe2 C30 41(2)
C23 Fe2 C25 68(3)
C32 Fe2 C25 154.9(13)
C29 Fe2 C25 109(3)
C27 Fe2 C25 69(3)
C26 Fe2 C25 41(2)
C28 Fe2 C25 120(3)
C31 Fe2 C25 162.8(8)
C30 Fe2 C25 125(2)
C23 Fe2 C24 42(2)
C32 Fe2 C24 121.1(17)
C29 Fe2 C24 126(2)
C27 Fe2 C24 70(3)
C26 Fe2 C24 69(2)
C28 Fe2 C24 108(3)
C31 Fe2 C24 156.0(14)
C30 Fe2 C24 161.9(12)
C25 Fe2 C24 39.9(15)
C1 S1 P1 106(3)
C11 S2 P1 101(4)
C8 S4 P2 105.8(19)
C9 S5 P2 102(3)
C13 P1 S3 116(2)
C13 P1 S1 107(2)
S3 P1 S1 104(2)
C13 P1 S2 102(4)
S3 P1 S2 116(3)
S1 P1 S2 112(2)
C23 P2 S6 115(4)
C23 P2 S4 106(3)
S6 P2 S4 106(2)
C23 P2 S5 101(3)
S6 P2 S5 118(3)
S4 P2 S5 109(4)
C2 C1 S1 112(4)
C2 C1 H1A 109.2
S1 C1 H1A 109.2
C2 C1 H1B 109.2
S1 C1 H1B 109.2
H1A C1 H1B 107.9
C7 C2 C3 118(4)
C7 C2 C1 120.8(18)
C3 C2 C1 121(2)
C2 C3 C4 121(2)
C2 C3 H3 119.5
C4 C3 H3 119.5
C5 C4 C3 121.0(19)
C5 C4 H4 119.5
C3 C4 H4 119.5
C4 C5 C6 118(4)
C4 C5 C8 120.6(19)
C6 C5 C8 121(2)
C7 C6 C5 120(2)
C7 C6 H6 119.8
C5 C6 H6 119.8
C2 C7 C6 121.1(18)
C2 C7 H7 119.5
C6 C7 H7 119.5
C5 C8 S4 115(4)
C5 C8 H8A 108.5
S4 C8 H8A 108.5
C5 C8 H8B 108.5
S4 C8 H8B 108.5
H8A C8 H8B 107.5
C10 C9 S5 107(3)
C10 C9 H9A 110.3
S5 C9 H9A 110.3
C10 C9 H9B 110.3
S5 C9 H9B 110.3
H9A C9 H9B 108.6
C11 C10 C9 113(3)
C11 C10 H10A 108.9
C9 C10 H10A 108.9
C11 C10 H10B 108.9
C9 C10 H10B 108.9
H10A C10 H10B 107.7
C10 C11 S2 117(2)
C10 C11 H11A 108.1
S2 C11 H11A 108.1
C10 C11 H11B 108.1
S2 C11 H11B 108.1
H11A C11 H11B 107.3
C14 C13 C17 107(3)
C14 C13 P1 129(3)
C17 C13 P1 124(3)
C14 C13 Fe1 70(3)
C17 C13 Fe1 70.8(18)
P1 C13 Fe1 126(2)
C15 C14 C13 107(4)
C15 C14 Fe1 70.9(12)
C13 C14 Fe1 69(3)
C15 C14 H14 126.4
C13 C14 H14 126.4
Fe1 C14 H14 126.4
C14 C15 C16 110(4)
C14 C15 Fe1 68(3)
C16 C15 Fe1 71(4)
C14 C15 H15 125.1
C16 C15 H15 125.1
Fe1 C15 H15 125.1
C17 C16 C15 107(4)
C17 C16 Fe1 69(2)
C15 C16 Fe1 69(3)
C17 C16 H16 126.3
C15 C16 H16 126.3
Fe1 C16 H16 126.3
C16 C17 C13 108(3)
C16 C17 Fe1 71(3)
C13 C17 Fe1 67(3)
C16 C17 H17 125.8
C13 C17 H17 125.8
Fe1 C17 H17 125.8
C19 C18 C22 107(3)
C19 C18 Fe1 70(2)
C22 C18 Fe1 68(4)
C19 C18 H18 126.6
C22 C18 H18 126.6
Fe1 C18 H18 126.6
C18 C19 C20 110(3)
C18 C19 Fe1 70.8(10)
C20 C19 Fe1 69(4)
C18 C19 H19 125.2
C20 C19 H19 125.2
Fe1 C19 H19 125.2
C21 C20 C19 108(4)
C21 C20 Fe1 69.1(17)
C19 C20 Fe1 70(3)
C21 C20 H20 126.1
C19 C20 H20 126.1
Fe1 C20 H20 126.1
C22 C21 C20 107(4)
C22 C21 Fe1 69(2)
C20 C21 Fe1 70(3)
C22 C21 H21 126.5
C20 C21 H21 126.5
Fe1 C21 H21 126.5
C21 C22 C18 109(3)
C21 C22 Fe1 69.6(12)
C18 C22 Fe1 71(4)
C21 C22 H22 125.6
C18 C22 H22 125.6
Fe1 C22 H22 125.6
C27 C23 C24 110(3)
C27 C23 P2 124.7(17)
C24 C23 P2 125(4)
C27 C23 Fe2 71(2)
C24 C23 Fe2 72(3)
P2 C23 Fe2 129.1(15)
C25 C24 C23 105(4)
C25 C24 Fe2 70(3)
C23 C24 Fe2 66(4)
C25 C24 H24 127.6
C23 C24 H24 127.6
Fe2 C24 H24 127.6
C24 C25 C26 109(4)
C24 C25 Fe2 70(4)
C26 C25 Fe2 68(4)
C24 C25 H25 125.4
C26 C25 H25 125.4
Fe2 C25 H25 125.4
C27 C26 C25 110(3)
C27 C26 Fe2 70(2)
C25 C26 Fe2 71(3)
C27 C26 H26 125.2
C25 C26 H26 125.2
Fe2 C26 H26 125.2
C26 C27 C23 107(2)
C26 C27 Fe2 70(3)
C23 C27 Fe2 68(3)
C26 C27 H27 126.7
C23 C27 H27 126.7
Fe2 C27 H27 126.7
C32 C28 C29 107(4)
C32 C28 Fe2 69.2(15)
C29 C28 Fe2 70(4)
C32 C28 H28 126.5
C29 C28 H28 126.5
Fe2 C28 H28 126.5
C28 C29 C30 110(4)
C28 C29 Fe2 70(3)
C30 C29 Fe2 71(3)
C28 C29 H29 124.8
C30 C29 H29 124.8
Fe2 C29 H29 124.8
C29 C30 C31 106(3)
C29 C30 Fe2 69(4)
C31 C30 Fe2 69(2)
C29 C30 H30 126.8
C31 C30 H30 126.8
Fe2 C30 H30 126.8
C32 C31 C30 107(2)
C32 C31 Fe2 69(4)
C30 C31 Fe2 70(3)
C32 C31 H31 126.5
C30 C31 H31 126.5
Fe2 C31 H31 126.5
C28 C32 C31 109(3)
C28 C32 Fe2 71(3)
C31 C32 Fe2 71(4)
C28 C32 H32 125.3
C31 C32 H32 125.3
Fe2 C32 H32 125.3

loop_
_geom_bond_atom_site_label_1
_geom_bond_atom_site_label_2
_geom_bond_distance
Fe1 C13 2.01(5)
Fe1 C14 2.02(6)
Fe1 C22 2.02(6)
Fe1 C21 2.03(4)
Fe1 C20 2.03(6)
Fe1 C19 2.05(8)
Fe1 C15 2.05(3)
Fe1 C17 2.06(6)
Fe1 C18 2.07(6)
Fe1 C16 2.08(9)
Fe2 C23 2.00(7)
Fe2 C32 2.03(5)
Fe2 C29 2.04(7)
Fe2 C27 2.04(5)
Fe2 C26 2.04(7)
Fe2 C28 2.05(6)
Fe2 C31 2.05(6)
Fe2 C30 2.06(8)
Fe2 C25 2.08(4)
Fe2 C24 2.09(9)
S1 C1 1.85(5)
S1 P1 2.08(7)
S2 C11 1.83(6)
S2 P1 2.10(9)
S3 P1 1.95(7)
S4 C8 1.84(8)
S4 P2 2.08(6)
S5 C9 1.83(3)
S5 P2 2.09(8)
S6 P2 1.96(8)
P1 C13 1.79(6)
P2 C23 1.78(4)
C1 C2 1.53(7)
C1 H1A 0.9900
C1 H1B 0.9900
C2 C7 1.38(2)
C2 C3 1.384(19)
C3 C4 1.40(7)
C3 H3 0.9500
C4 C5 1.37(2)
C4 H4 0.9500
C5 C6 1.40(2)
C5 C8 1.52(7)
C6 C7 1.40(6)
C6 H6 0.9500
C7 H7 0.9500
C8 H8A 0.9900
C8 H8B 0.9900
C9 C10 1.53(6)
C9 H9A 0.9900
C9 H9B 0.9900
C10 C11 1.51(2)
C10 H10A 0.9900
C10 H10B 0.9900
C11 H11A 0.9900
C11 H11B 0.9900
C13 C14 1.44(4)
C13 C17 1.45(7)
C14 C15 1.42(6)
C14 H14 1.0000
C15 C16 1.42(5)
C15 H15 1.0000
C16 C17 1.41(5)
C16 H16 1.0000
C17 H17 1.0000
C18 C19 1.39(4)
C18 C22 1.46(7)
C18 H18 1.0000
C19 C20 1.43(7)
C19 H19 1.0000
C20 C21 1.43(5)
C20 H20 1.0000
C21 C22 1.42(5)
C21 H21 1.0000
C22 H22 1.0000
C23 C27 1.42(6)
C23 C24 1.47(5)
C24 C25 1.42(3)
C24 H24 1.0000
C25 C26 1.43(6)
C25 H25 1.0000
C26 C27 1.41(5)
C26 H26 1.0000
C27 H27 1.0000
C28 C32 1.39(5)
C28 C29 1.40(3)
C28 H28 1.0000
C29 C30 1.41(6)
C29 H29 1.0000
C30 C31 1.43(5)
C30 H30 1.0000
C31 C32 1.42(7)
C31 H31 1.0000
C32 H32 1.0000

loop_
_geom_torsion_atom_site_label_1
_geom_torsion_atom_site_label_2
_geom_torsion_atom_site_label_3
_geom_torsion_atom_site_label_4
_geom_torsion
P1 S1 C1 C2 -88(2)
S1 C1 C2 C7 -81(4)
S1 C1 C2 C3 102(4)
C7 C2 C3 C4 2.7(12)
C1 C2 C3 C4 -180.0(7)
C2 C3 C4 C5 -1.5(12)
C3 C4 C5 C6 -0.6(12)
C3 C4 C5 C8 180.0(7)
C4 C5 C6 C7 1.4(12)
C8 C5 C6 C7 -179.2(7)
C3 C2 C7 C6 -1.9(12)
C1 C2 C7 C6 -179.2(7)
C5 C6 C7 C2 -0.2(13)
C4 C5 C8 S4 -53(3)
C6 C5 C8 S4 127(3)
P2 S4 C8 C5 -87(3)
P2 S5 C9 C10 -178.7(5)
S5 C9 C10 C11 -174.1(6)
C9 C10 C11 S2 -78(4)
P1 S2 C11 C10 -94(4)
S3 P1 C13 C14 -148(2)
S1 P1 C13 C14 96(3)
S2 P1 C13 C14 -21.7(14)
S3 P1 C13 C17 33(2)
S1 P1 C13 C17 -82(3)
S2 P1 C13 C17 160.1(12)
S3 P1 C13 Fe1 -57(2)
S1 P1 C13 Fe1 -172.0(7)
S2 P1 C13 Fe1 70(3)
C17 C13 C14 C15 -0.3(9)
P1 C13 C14 C15 -178.8(7)
Fe1 C13 C14 C15 61(2)
C17 C13 C14 Fe1 -61(2)
P1 C13 C14 Fe1 120(2)
C13 C14 C15 C16 -0.8(10)
Fe1 C14 C15 C16 59(3)
C13 C14 C15 Fe1 -59(3)
C14 C15 C16 C17 1.6(10)
Fe1 C15 C16 C17 59(2)
C14 C15 C16 Fe1 -57(2)
C15 C16 C17 C13 -1.7(10)
Fe1 C16 C17 C13 57(3)
C15 C16 C17 Fe1 -59(3)
C14 C13 C17 C16 1.3(9)
P1 C13 C17 C16 179.8(6)
Fe1 C13 C17 C16 -59(2)
C14 C13 C17 Fe1 60(2)
P1 C13 C17 Fe1 -121(2)
C22 C18 C19 C20 -0.1(10)
Fe1 C18 C19 C20 -58(3)
C22 C18 C19 Fe1 58(3)
C18 C19 C20 C21 -0.1(10)
Fe1 C19 C20 C21 -59.2(17)
C18 C19 C20 Fe1 59.0(17)
C19 C20 C21 C22 0.3(10)
Fe1 C20 C21 C22 -60(2)
C19 C20 C21 Fe1 60(2)
C20 C21 C22 C18 -0.4(10)
Fe1 C21 C22 C18 -60(3)
C20 C21 C22 Fe1 60(3)
C19 C18 C22 C21 0.3(10)
Fe1 C18 C22 C21 59(2)
C19 C18 C22 Fe1 -59(2)
S6 P2 C23 C27 32(2)
S4 P2 C23 C27 -85(4)
S5 P2 C23 C27 160.9(10)
S6 P2 C23 C24 -155.0(19)
S4 P2 C23 C24 87(4)
S5 P2 C23 C24 -26.2(13)
S6 P2 C23 Fe2 -60(2)
S4 P2 C23 Fe2 -177.8(5)
S5 P2 C23 Fe2 69(4)
C27 C23 C24 C25 -1.3(9)
P2 C23 C24 C25 -175.1(6)
Fe2 C23 C24 C25 59(3)
C27 C23 C24 Fe2 -61(3)
P2 C23 C24 Fe2 125(3)
C23 C24 C25 C26 0.2(9)
Fe2 C24 C25 C26 57(4)
C23 C24 C25 Fe2 -57(4)
C24 C25 C26 C27 0.9(10)
Fe2 C25 C26 C27 59(3)
C24 C25 C26 Fe2 -58(3)
C25 C26 C27 C23 -1.7(10)
Fe2 C26 C27 C23 59(3)
C25 C26 C27 Fe2 -60(3)
C24 C23 C27 C26 1.8(9)
P2 C23 C27 C26 175.7(6)
Fe2 C23 C27 C26 -59.6(15)
C24 C23 C27 Fe2 61.5(15)
P2 C23 C27 Fe2 -124.6(16)
C32 C28 C29 C30 -0.4(10)
Fe2 C28 C29 C30 -59.7(16)
C32 C28 C29 Fe2 59.3(16)
C28 C29 C30 C31 0.0(10)
Fe2 C29 C30 C31 -59.6(18)
C28 C29 C30 Fe2 59.6(18)
C29 C30 C31 C32 0.4(10)
Fe2 C30 C31 C32 -59(4)
C29 C30 C31 Fe2 59(4)
C29 C28 C32 C31 0.6(10)
Fe2 C28 C32 C31 60(3)
C29 C28 C32 Fe2 -60(3)
C30 C31 C32 C28 -0.7(10)
Fe2 C31 C32 C28 -60(3)
C30 C31 C32 Fe2 60(3)
